data_7122530
loop_
_publ_author_name
'Su, Linan'
'Yang, Dawei'
'Zhang, Yixin'
'Wang, Baomin'
'Qu, Jingping'

_publ_section_title
;
 Methylene insertion into an Fe<sub>2</sub>S<sub>2</sub> cluster:
 formation of a thiolate-bridged diiron complex containing an
 Fe-CH<sub>2</sub>-S moiety.
;
_journal_issue 93
_journal_name_full 'Chemical communications (Cambridge, England)'
_journal_page_first 13119
_journal_page_last 13122
_journal_paper_doi 10.1039/c8cc07418f
_journal_volume 54
_journal_year 2018
_chemical_formula_sum 'C20 H36 Cl F6 Fe2 N3 P S2'
_chemical_formula_weight 674.76
_space_group_IT_number 61
_space_group_name_Hall '-P 2ac 2ab'
_space_group_name_H-M_alt 'P b c a'
_symmetry_cell_setting Orthorhombic'
_symmetry_space_group_name_Hall '-P 2ac 2ab'
_symmetry_space_group_name_H-M 'P b c a'
_atom_sites_solution_hydrogens geom
_atom_sites_solution_primary direct
_atom_sites_solution_secondary difmap
_audit_creation_method SHELXL-97
_audit_update_record
;
2018-08-01 deposited with the CCDC.
2018-10-29 downloaded from the CCDC.
;
_cell_angle_alpha 90.00
_cell_angle_beta 90.00
_cell_angle_gamma 90.00
_cell_formula_units_Z 8
_cell_length_a 16.1521(9)
_cell_length_b 17.3762(9)
_cell_length_c 20.4850(11)
_cell_measurement_reflns_used 9894
_cell_measurement_temperature 299(2)
_cell_measurement_theta_max 27.26
_cell_measurement_theta_min 2.35
_cell_volume 5749.4(5)
_computing_cell_refinement 'Bruker SAINT'
_computing_data_collection 'Bruker APEX2'
_computing_data_reduction 'Bruker SAINT'
_computing_molecular_graphics 'Bruker SHELXTL'
_computing_publication_material 'Bruker SHELXTL'
_computing_structure_refinement 'SHELXL-2014 (Sheldrick 2014)'
_computing_structure_solution 'SHELXS-97 (Sheldrick 2008)'
_diffrn_ambient_temperature 299(2)
_diffrn_measured_fraction_theta_full 0.998
_diffrn_measured_fraction_theta_max 0.998
_diffrn_measurement_device_type 'Bruker APEX-II CCD'
_diffrn_measurement_method '\f and \w scans'
_diffrn_radiation_monochromator graphite
_diffrn_radiation_source 'fine-focus sealed tube'
_diffrn_radiation_type MoK\a
_diffrn_radiation_wavelength 0.71073
_diffrn_reflns_av_R_equivalents 0.0445
_diffrn_reflns_av_sigmaI/netI 0.0282
_diffrn_reflns_limit_h_max 19
_diffrn_reflns_limit_h_min -16
_diffrn_reflns_limit_k_max 20
_diffrn_reflns_limit_k_min -19
_diffrn_reflns_limit_l_max 24
_diffrn_reflns_limit_l_min -24
_diffrn_reflns_number 34478
_diffrn_reflns_theta_full 25.00
_diffrn_reflns_theta_max 25.00
_diffrn_reflns_theta_min 2.34
_exptl_absorpt_coefficient_mu 1.357
_exptl_absorpt_correction_T_max 0.6784
_exptl_absorpt_correction_T_min 0.6197
_exptl_absorpt_correction_type none
_exptl_crystal_colour green
_exptl_crystal_density_diffrn 1.559
_exptl_crystal_density_method 'not measured'
_exptl_crystal_description block
_exptl_crystal_F_000 2776
_exptl_crystal_size_max 0.39
_exptl_crystal_size_mid 0.33
_exptl_crystal_size_min 0.31
_refine_diff_density_max 1.259
_refine_diff_density_min -0.631
_refine_diff_density_rms 0.090
_refine_ls_extinction_method none
_refine_ls_goodness_of_fit_ref 1.026
_refine_ls_hydrogen_treatment mixed
_refine_ls_matrix_type full
_refine_ls_number_parameters 314
_refine_ls_number_reflns 5051
_refine_ls_number_restraints 25
_refine_ls_restrained_S_all 1.041
_refine_ls_R_factor_all 0.0799
_refine_ls_R_factor_gt 0.0618
_refine_ls_shift/su_max 0.019
_refine_ls_shift/su_mean 0.002
_refine_ls_structure_factor_coef Fsqd
_refine_ls_weighting_details 'calc w=1/[\s^2^(Fo^2^)+(0.1121P)^2^+9.3000P] where P=(Fo^2^+2Fc^2^)/3'
_refine_ls_weighting_scheme calc
_refine_ls_wR_factor_gt 0.1773
_refine_ls_wR_factor_ref 0.1887
_reflns_number_gt 3889
_reflns_number_total 5051
_reflns_threshold_expression >2sigma(I)
_cod_data_source_file c8cc07418f2.cif
_cod_data_source_block 1
_cod_depositor_comments 'Adding full bibliography for 7122530--7122532.cif.'
_cod_original_sg_symbol_H-M Pbca
_cod_database_code 7122530

loop_
_symmetry_equiv_pos_as_xyz
'x, y, z'
'-x+1/2, -y, z+1/2'
'-x, y+1/2, -z+1/2'
'x+1/2, -y+1/2, -z'
'-x, -y, -z'
'x-1/2, y, -z-1/2'
'x, -y-1/2, z-1/2'
'-x-1/2, y-1/2, z'

loop_
_atom_site_label
_atom_site_type_symbol
_atom_site_fract_x
_atom_site_fract_y
_atom_site_fract_z
_atom_site_U_iso_or_equiv
_atom_site_adp_type
_atom_site_occupancy
_atom_site_symmetry_multiplicity
_atom_site_calc_flag
_atom_site_refinement_flags
Fe1 Fe 0.76125(4) 0.18317(4) 0.41419(3) 0.0478(2) Uani 1 1 d U
Fe2 Fe 0.64209(4) 0.15419(4) 0.53116(3) 0.0515(2) Uani 1 1 d .
S2 S 0.73183(9) 0.26096(8) 0.49946(6) 0.0567(4) Uani 1 1 d .
S1 S 0.69385(10) 0.07381(8) 0.44498(7) 0.0653(4) Uani 1 1 d U
N1 N 0.6438(4) 0.0402(4) 0.5860(3) 0.0906(17) Uani 1 1 d U
C15 C 0.6818(4) 0.1881(4) 0.3343(2) 0.0696(17) Uani 1 1 d .
N2 N 0.6868(3) 0.1942(3) 0.6294(2) 0.0677(12) Uani 1 1 d U
C16 C 0.7580(4) 0.1535(4) 0.3144(3) 0.0676(16) Uani 1 1 d .
C17 C 0.8196(4) 0.2093(4) 0.3220(3) 0.0686(16) Uani 1 1 d .
C18 C 0.7851(4) 0.2762(3) 0.3481(3) 0.0649(14) Uani 1 1 d .
C14 C 0.6989(4) 0.2620(4) 0.3546(2) 0.0710(17) Uani 1 1 d .
C4 C 0.7489(5) 0.0104(4) 0.5000(5) 0.100(2) Uani 1 1 d U
H4A H 0.7758 -0.0307 0.4761 0.119 Uiso 1 1 calc R
H4B H 0.7905 0.0386 0.5244 0.119 Uiso 1 1 calc R
C10 C 0.6359(6) 0.3219(6) 0.3742(4) 0.125(4) Uani 1 1 d .
H10A H 0.6178 0.3495 0.3361 0.188 Uiso 1 1 calc R
H10B H 0.6606 0.3572 0.4045 0.188 Uiso 1 1 calc R
H10C H 0.5893 0.2972 0.3943 0.188 Uiso 1 1 calc R
C5 C 0.8010(4) 0.2562(4) 0.5693(3) 0.0724(16) Uani 1 1 d U
H5A H 0.8558 0.2418 0.5542 0.087 Uiso 1 1 calc R
H5B H 0.8050 0.3069 0.5887 0.087 Uiso 1 1 calc R
C12 C 0.7681(7) 0.0736(5) 0.2864(4) 0.124(3) Uani 1 1 d .
H12A H 0.7640 0.0758 0.2397 0.185 Uiso 1 1 calc R
H12B H 0.7255 0.0407 0.3033 0.185 Uiso 1 1 calc R
H12C H 0.8214 0.0535 0.2984 0.185 Uiso 1 1 calc R
C6 C 0.7746(5) 0.2017(5) 0.6191(4) 0.0943(19) Uani 1 1 d U
H6A H 0.7964 0.1514 0.6077 0.113 Uiso 1 1 calc R
H6B H 0.7998 0.2167 0.6602 0.113 Uiso 1 1 calc R
C8 C 0.6409(7) 0.2566(6) 0.6539(4) 0.138(4) Uani 1 1 d .
H8A H 0.6625 0.2714 0.6957 0.207 Uiso 1 1 calc R
H8B H 0.5839 0.2418 0.6584 0.207 Uiso 1 1 calc R
H8C H 0.6449 0.2993 0.6243 0.207 Uiso 1 1 calc R
C13 C 0.9099(5) 0.2011(6) 0.3057(4) 0.113(3) Uani 1 1 d .
H13A H 0.9191 0.2170 0.2614 0.169 Uiso 1 1 calc R
H13B H 0.9263 0.1484 0.3108 0.169 Uiso 1 1 calc R
H13C H 0.9420 0.2329 0.3345 0.169 Uiso 1 1 calc R
C7 C 0.5577(7) 0.0114(6) 0.5960(5) 0.142(4) Uani 1 1 d .
H7A H 0.5593 -0.0366 0.6191 0.213 Uiso 1 1 calc R
H7B H 0.5316 0.0040 0.5543 0.213 Uiso 1 1 calc R
H7C H 0.5268 0.0484 0.6208 0.213 Uiso 1 1 calc R
C11 C 0.5979(5) 0.1511(7) 0.3283(4) 0.122(4) Uani 1 1 d .
H11A H 0.5747 0.1628 0.2863 0.183 Uiso 1 1 calc R
H11B H 0.5621 0.1704 0.3619 0.183 Uiso 1 1 calc R
H11C H 0.6034 0.0963 0.3329 0.183 Uiso 1 1 calc R
C3 C 0.6817(6) -0.0220(5) 0.5461(5) 0.118(2) Uani 1 1 d U
H3A H 0.6391 -0.0471 0.5205 0.142 Uiso 1 1 calc R
H3B H 0.7063 -0.0602 0.5747 0.142 Uiso 1 1 calc R
C9 C 0.8292(6) 0.3502(5) 0.3623(4) 0.109(3) Uani 1 1 d .
H9A H 0.8306 0.3812 0.3235 0.163 Uiso 1 1 calc R
H9B H 0.8847 0.3393 0.3762 0.163 Uiso 1 1 calc R
H9C H 0.8005 0.3773 0.3962 0.163 Uiso 1 1 calc R
Cl1 Cl 0.50832(10) 0.18351(11) 0.51707(9) 0.0817(5) Uani 1 1 d .
P1 P 0.45414(10) 0.46980(10) 0.31806(9) 0.0733(5) Uani 1 1 d .
N3 N 0.8667(3) 0.1509(3) 0.4481(2) 0.0597(11) Uani 1 1 d .
C19 C 0.9304(4) 0.1327(3) 0.4644(3) 0.0581(13) Uani 1 1 d .
C20 C 1.0135(3) 0.1097(4) 0.4847(3) 0.0724(16) Uani 1 1 d .
H20A H 1.0322 0.0679 0.4578 0.109 Uiso 1 1 calc R
H20B H 1.0123 0.0936 0.5295 0.109 Uiso 1 1 calc R
H20C H 1.0505 0.1526 0.4800 0.109 Uiso 1 1 calc R
C2 C 0.6795(3) 0.0552(6) 0.6489(3) 0.127(4) Uani 1 1 d R
H2A H 0.6511 0.0228 0.6803 0.153 Uiso 1 1 calc R
H2B H 0.7366 0.0381 0.6475 0.153 Uiso 1 1 calc R
C1 C 0.6793(9) 0.1291(6) 0.6733(3) 0.140(4) Uani 1 1 d .
H1A H 0.7242 0.1327 0.7046 0.168 Uiso 1 1 calc R
H1B H 0.6282 0.1357 0.6976 0.168 Uiso 1 1 calc R
F1 F 0.5344(3) 0.4846(3) 0.3601(3) 0.1132(15) Uani 1 1 d .
F2 F 0.3710(3) 0.4540(4) 0.2810(3) 0.1244(17) Uani 1 1 d .
F3 F 0.4293(5) 0.5533(4) 0.3299(4) 0.191(4) Uani 1 1 d .
F4 F 0.4142(6) 0.4447(8) 0.3795(4) 0.296(8) Uani 1 1 d .
F5 F 0.4974(5) 0.4910(9) 0.2582(4) 0.280(8) Uani 1 1 d .
F6 F 0.4773(7) 0.3884(5) 0.3044(8) 0.295(8) Uani 1 1 d .

loop_
_atom_site_aniso_label
_atom_site_aniso_U_11
_atom_site_aniso_U_22
_atom_site_aniso_U_33
_atom_site_aniso_U_23
_atom_site_aniso_U_13
_atom_site_aniso_U_12
Fe1 0.0531(4) 0.0509(4) 0.0394(4) -0.0057(3) -0.0078(3) 0.0035(3)
Fe2 0.0528(4) 0.0520(4) 0.0497(4) 0.0033(3) -0.0052(3) 0.0066(3)
S2 0.0749(9) 0.0542(7) 0.0409(6) -0.0010(5) 0.0020(6) -0.0012(6)
S1 0.0744(10) 0.0547(7) 0.0668(9) -0.0124(6) -0.0076(7) -0.0022(6)
N1 0.102(4) 0.074(3) 0.095(4) 0.036(3) -0.003(3) 0.003(3)
C15 0.052(3) 0.121(5) 0.036(3) -0.006(3) -0.008(2) 0.003(3)
N2 0.062(3) 0.095(4) 0.046(2) 0.014(2) 0.000(2) 0.001(2)
C16 0.080(4) 0.085(4) 0.038(3) -0.014(3) 0.000(3) 0.012(3)
C17 0.052(3) 0.107(5) 0.046(3) 0.009(3) 0.006(2) 0.011(3)
C18 0.082(4) 0.069(3) 0.044(3) 0.012(3) -0.004(3) 0.002(3)
C14 0.077(4) 0.099(5) 0.037(3) 0.000(3) -0.008(3) 0.039(3)
C4 0.104(5) 0.057(4) 0.138(6) 0.008(4) 0.005(5) 0.017(3)
C10 0.137(8) 0.171(9) 0.067(4) 0.010(5) 0.002(4) 0.102(7)
C5 0.079(4) 0.091(4) 0.048(3) -0.010(3) -0.005(3) -0.017(3)
C12 0.178(10) 0.114(7) 0.079(5) -0.055(5) 0.004(5) 0.020(6)
C6 0.089(4) 0.125(5) 0.069(3) 0.007(4) -0.014(3) -0.014(4)
C8 0.164(9) 0.162(9) 0.088(5) -0.068(6) -0.040(6) 0.078(7)
C13 0.063(4) 0.173(8) 0.102(6) 0.032(6) 0.027(4) 0.023(5)
C7 0.146(9) 0.134(8) 0.146(8) 0.067(7) -0.033(7) -0.060(7)
C11 0.069(5) 0.221(11) 0.075(5) 0.013(6) -0.023(4) -0.036(6)
C3 0.125(5) 0.075(4) 0.155(6) 0.035(4) 0.004(5) 0.006(4)
C9 0.154(8) 0.088(5) 0.085(5) 0.028(4) -0.011(5) -0.032(5)
Cl1 0.0551(8) 0.0914(11) 0.0988(12) 0.0070(9) -0.0060(8) 0.0116(7)
P1 0.0640(10) 0.0782(10) 0.0778(10) 0.0086(8) -0.0092(8) 0.0060(7)
N3 0.064(3) 0.062(3) 0.054(2) -0.005(2) -0.013(2) 0.007(2)
C19 0.063(3) 0.062(3) 0.050(3) -0.004(2) -0.014(3) 0.002(3)
C20 0.066(4) 0.079(4) 0.072(4) 0.004(3) -0.020(3) 0.002(3)
C2 0.129(7) 0.135(8) 0.118(7) 0.081(6) -0.050(6) -0.035(6)
C1 0.246(13) 0.129(8) 0.045(4) 0.023(5) -0.016(6) -0.001(8)
F1 0.074(3) 0.122(4) 0.143(4) 0.000(3) -0.031(3) -0.006(2)
F2 0.090(3) 0.176(5) 0.107(3) -0.007(3) -0.038(3) 0.006(3)
F3 0.207(7) 0.124(5) 0.242(8) -0.040(5) -0.100(7) 0.066(5)
F4 0.210(8) 0.538(18) 0.139(5) 0.175(9) -0.087(6) -0.251(11)
F5 0.160(7) 0.56(2) 0.124(6) -0.056(8) 0.066(5) -0.091(10)
F6 0.281(11) 0.118(5) 0.487(19) -0.101(8) -0.253(13) 0.088(6)

loop_
_atom_type_symbol
_atom_type_description
_atom_type_scat_dispersion_real
_atom_type_scat_dispersion_imag
_atom_type_scat_source
C C 0.0033 0.0016 'International Tables Vol C Tables 4.2.6.8 and 6.1.1.4'
H H 0.0000 0.0000 'International Tables Vol C Tables 4.2.6.8 and 6.1.1.4'
N N 0.0061 0.0033 'International Tables Vol C Tables 4.2.6.8 and 6.1.1.4'
F F 0.0171 0.0103 'International Tables Vol C Tables 4.2.6.8 and 6.1.1.4'
P P 0.1023 0.0942 'International Tables Vol C Tables 4.2.6.8 and 6.1.1.4'
S S 0.1246 0.1234 'International Tables Vol C Tables 4.2.6.8 and 6.1.1.4'
Cl Cl 0.1484 0.1585 'International Tables Vol C Tables 4.2.6.8 and 6.1.1.4'
Fe Fe 0.3463 0.8444 'International Tables Vol C Tables 4.2.6.8 and 6.1.1.4'

loop_
_geom_angle_atom_site_label_1
_geom_angle_atom_site_label_2
_geom_angle_atom_site_label_3
_geom_angle
N3 Fe1 C15 147.3(2)
N3 Fe1 C14 145.8(3)
C15 Fe1 C14 38.5(3)
N3 Fe1 C16 107.5(2)
C15 Fe1 C16 39.9(2)
C14 Fe1 C16 65.3(2)
N3 Fe1 C18 106.8(2)
C15 Fe1 C18 65.4(3)
C14 Fe1 C18 39.1(3)
C16 Fe1 C18 64.9(2)
N3 Fe1 C17 89.4(2)
C15 Fe1 C17 64.7(2)
C14 Fe1 C17 64.0(2)
C16 Fe1 C17 38.2(2)
C18 Fe1 C17 37.9(2)
N3 Fe1 S2 94.69(14)
C15 Fe1 S2 116.97(18)
C14 Fe1 S2 87.61(16)
C16 Fe1 S2 152.93(18)
C18 Fe1 S2 94.30(17)
C17 Fe1 S2 130.0(2)
N3 Fe1 S1 94.61(15)
C15 Fe1 S1 87.6(2)
C14 Fe1 S1 118.5(2)
C16 Fe1 S1 93.0(2)
C18 Fe1 S1 152.81(17)
C17 Fe1 S1 128.7(2)
S2 Fe1 S1 100.63(6)
Cl1 Fe2 N2 110.80(14)
Cl1 Fe2 N1 105.87(18)
N2 Fe2 N1 79.8(2)
Cl1 Fe2 S1 111.94(7)
N2 Fe2 S1 136.56(14)
N1 Fe2 S1 81.51(18)
Cl1 Fe2 S2 111.45(7)
N2 Fe2 S2 79.17(13)
N1 Fe2 S2 141.67(18)
S1 Fe2 S2 92.28(5)
C5 S2 Fe1 116.9(2)
C5 S2 Fe2 96.9(2)
Fe1 S2 Fe2 82.87(5)
C4 S1 Fe1 116.4(3)
C4 S1 Fe2 93.9(3)
Fe1 S1 Fe2 83.38(5)
C2 N1 C3 117.4(7)
C2 N1 C7 108.2(6)
C3 N1 C7 102.5(8)
C2 N1 Fe2 106.8(5)
C3 N1 Fe2 111.5(5)
C7 N1 Fe2 110.3(5)
C14 C15 C16 107.8(6)
C14 C15 C11 127.2(7)
C16 C15 C11 124.9(7)
C14 C15 Fe1 71.2(3)
C16 C15 Fe1 71.1(3)
C11 C15 Fe1 126.9(5)
C8 N2 C6 120.1(7)
C8 N2 C1 109.6(7)
C6 N2 C1 104.1(7)
C8 N2 Fe2 112.9(4)
C6 N2 Fe2 102.3(4)
C1 N2 Fe2 106.7(5)
C17 C16 C15 106.8(6)
C17 C16 C12 127.1(7)
C15 C16 C12 126.0(7)
C17 C16 Fe1 72.8(3)
C15 C16 Fe1 69.1(3)
C12 C16 Fe1 126.1(5)
C18 C17 C16 109.7(5)
C18 C17 C13 123.4(7)
C16 C17 C13 126.9(7)
C18 C17 Fe1 70.5(3)
C16 C17 Fe1 69.0(3)
C13 C17 Fe1 126.7(5)
C17 C18 C14 106.4(6)
C17 C18 C9 126.9(7)
C14 C18 C9 126.6(7)
C17 C18 Fe1 71.6(3)
C14 C18 Fe1 68.5(3)
C9 C18 Fe1 127.6(4)
C15 C14 C18 109.3(5)
C15 C14 C10 126.0(7)
C18 C14 C10 124.5(8)
C15 C14 Fe1 70.3(3)
C18 C14 Fe1 72.4(3)
C10 C14 Fe1 128.3(4)
C3 C4 S1 104.9(6)
C6 C5 S2 113.7(5)
N2 C6 C5 116.7(6)
N1 C3 C4 111.1(7)
F5 P1 F4 176.5(8)
F5 P1 F6 87.8(8)
F4 P1 F6 89.3(8)
F5 P1 F3 91.1(7)
F4 P1 F3 91.8(8)
F6 P1 F3 178.2(6)
F5 P1 F2 92.7(4)
F4 P1 F2 89.3(3)
F6 P1 F2 87.6(4)
F3 P1 F2 91.0(4)
F5 P1 F1 91.4(4)
F4 P1 F1 86.7(3)
F6 P1 F1 93.0(4)
F3 P1 F1 88.5(3)
F2 P1 F1 175.9(3)
C19 N3 Fe1 176.0(5)
N3 C19 C20 179.0(6)
C1 C2 N1 119.7(6)
C2 C1 N2 120.0(6)

loop_
_geom_bond_atom_site_label_1
_geom_bond_atom_site_label_2
_geom_bond_distance
Fe1 N3 1.923(5)
Fe1 C15 2.082(5)
Fe1 C14 2.094(5)
Fe1 C16 2.109(5)
Fe1 C18 2.144(6)
Fe1 C17 2.159(5)
Fe1 S2 2.2592(14)
Fe1 S1 2.2791(17)
Fe2 Cl1 2.2385(17)
Fe2 N2 2.248(5)
Fe2 N1 2.278(5)
Fe2 S1 2.4014(16)
Fe2 S2 2.4423(16)
S2 C5 1.817(6)
S1 C4 1.810(8)
N1 C2 1.435(10)
N1 C3 1.487(11)
N1 C7 1.492(11)
C15 C14 1.378(9)
C15 C16 1.430(8)
C15 C11 1.505(9)
N2 C8 1.407(9)
N2 C6 1.440(9)
N2 C1 1.451(10)
C16 C17 1.397(9)
C16 C12 1.511(10)
C17 C18 1.396(9)
C17 C13 1.503(9)
C18 C14 1.420(9)
C18 C9 1.497(10)
C14 C10 1.510(9)
C4 C3 1.545(12)
C5 C6 1.455(10)
P1 F5 1.459(8)
P1 F4 1.479(7)
P1 F6 1.490(7)
P1 F3 1.525(6)
P1 F2 1.567(5)
P1 F1 1.578(4)
N3 C19 1.127(7)
C19 C20 1.460(7)
C2 C1 1.379(13)
